data_4129548
loop_
_publ_author_name
'Liang, Tao'
'Zhang, Wandi'
'Chen, Te-Yu'
'Nguyen, Khoa D.'
'Krische, Michael J.'

_publ_section_title
;
 Ruthenium Catalyzed Diastereo- and Enantioselective Coupling of Propargyl
 Ethers with Alcohols: Siloxy-Crotylation via Hydride Shift Enabled
 Conversion of Alkynes to \p-Allyls.
;
_journal_issue 40
_journal_name_full 'Journal of the American Chemical Society'
_journal_page_first 13066
_journal_page_last 13071
_journal_paper_doi 10.1021/jacs.5b08019
_journal_volume 137
_journal_year 2015
_chemical_absolute_configuration ad
_chemical_formula_moiety 'C11 H15 Br O2'
_chemical_formula_sum 'C11 H15 Br O2'
_chemical_formula_weight 259.14
_space_group_crystal_system monoclinic
_space_group_IT_number 4
_space_group_name_Hall 'P 2yb'
_space_group_name_H-M_alt 'P 1 21 1'
_atom_sites_solution_hydrogens mixed
_audit_creation_method SHELXL-2013
_cell_angle_alpha 90
_cell_angle_beta 98.524(6)
_cell_angle_gamma 90
_cell_formula_units_Z 2
_cell_length_a 5.7323(12)
_cell_length_b 7.920(2)
_cell_length_c 12.149(2)
_cell_measurement_reflns_used 9984
_cell_measurement_temperature 100(2)
_cell_measurement_theta_max 31.7
_cell_measurement_theta_min 3.08
_cell_volume 545.5(2)
_computing_cell_refinement 'Apex II release 2010, Bruker AXS, Inc.'
_computing_data_collection 'Apex II release 2010, Bruker AXS, Inc.'
_computing_data_reduction 'Apex II release 2010, Bruker AXS, Inc.'
_computing_molecular_graphics 'XP SHELXTL/PC, Siemens Analytical'
_computing_publication_material 'XL SHELXTL/PC, Siemens Analytical'
_computing_structure_refinement 'Shelxl-2013, Sheldrick, G. M.'
_computing_structure_solution
;

SUPERFLIP.  Palatinus, L. and Chapuis, G., J. Appl. Cryst. 40, 786-790.
;
_diffrn_ambient_temperature 100(2)
_diffrn_measured_fraction_theta_full 0.996
_diffrn_measured_fraction_theta_max 0.980
_diffrn_measurement_device_type 'Nonius Kappa CCD with Bruker Apex II detector'
_diffrn_measurement_method '\w and \f-scans'
_diffrn_radiation_type MoK\a
_diffrn_radiation_wavelength 0.71073
_diffrn_reflns_av_R_equivalents 0.0432
_diffrn_reflns_av_unetI/netI 0.0479
_diffrn_reflns_Laue_measured_fraction_full 0.996
_diffrn_reflns_Laue_measured_fraction_max 0.980
_diffrn_reflns_limit_h_max 8
_diffrn_reflns_limit_h_min -8
_diffrn_reflns_limit_k_max 12
_diffrn_reflns_limit_k_min -12
_diffrn_reflns_limit_l_max 18
_diffrn_reflns_limit_l_min -17
_diffrn_reflns_number 24040
_diffrn_reflns_point_group_measured_fraction_full 0.998
_diffrn_reflns_point_group_measured_fraction_max 0.983
_diffrn_reflns_theta_full 25.242
_diffrn_reflns_theta_max 33.184
_diffrn_reflns_theta_min 3.081
_diffrn_source 'sealed tube'
_exptl_absorpt_coefficient_mu 3.740
_exptl_absorpt_correction_T_max 1.00
_exptl_absorpt_correction_T_min 0.700
_exptl_absorpt_correction_type multi-scan
_exptl_absorpt_process_details
;
SADABS.
;
_exptl_crystal_colour colorless
_exptl_crystal_density_diffrn 1.578
_exptl_crystal_description prism
_exptl_crystal_F_000 264
_exptl_crystal_size_max 0.384
_exptl_crystal_size_mid 0.272
_exptl_crystal_size_min 0.084
_refine_diff_density_max 0.666
_refine_diff_density_min -0.452
_refine_diff_density_rms 0.081
_refine_ls_abs_structure_details
;
 Refined as an inversion twin.
;
_refine_ls_abs_structure_Flack 0.006(9)
_refine_ls_extinction_method none
_refine_ls_goodness_of_fit_ref 1.006
_refine_ls_hydrogen_treatment mixed
_refine_ls_matrix_type full
_refine_ls_number_parameters 137
_refine_ls_number_reflns 3850
_refine_ls_number_restraints 1
_refine_ls_restrained_S_all 1.006
_refine_ls_R_factor_all 0.0366
_refine_ls_R_factor_gt 0.0271
_refine_ls_shift/su_max 0.001
_refine_ls_shift/su_mean 0.000
_refine_ls_structure_factor_coef Fsqd
_refine_ls_weighting_details 'w=1/[\s^2^(Fo^2^)+(0.0221P)^2^] where P=(Fo^2^+2Fc^2^)/3'
_refine_ls_weighting_scheme calc
_refine_ls_wR_factor_gt 0.0487
_refine_ls_wR_factor_ref 0.0506
_reflns_Friedel_coverage 0.890
_reflns_Friedel_fraction_full 1.000
_reflns_Friedel_fraction_max 0.986
_reflns_number_gt 3383
_reflns_number_total 3850
_reflns_threshold_expression 'I > 2\s(I)'
_cod_data_source_file ja5b08019_si_002.cif
_cod_data_source_block shelx
_cod_original_sg_symbol_H-M 'P 21'
_cod_database_code 4129548
_shelx_space_group_comment
;
The symmetry employed for this shelxl refinement is uniquely defined
by the following loop, which should always be used as a source of
symmetry information in preference to the above space-group names.
They are only intended as comments.
;
_shelx_estimated_absorpt_t_min 0.328
_shelx_estimated_absorpt_t_max 0.744
_shelxl_version_number 2013-4

loop_
_space_group_symop_operation_xyz
'x, y, z'
'-x, y+1/2, -z'

loop_
_atom_site_label
_atom_site_type_symbol
_atom_site_fract_x
_atom_site_fract_y
_atom_site_fract_z
_atom_site_U_iso_or_equiv
_atom_site_adp_type
_atom_site_occupancy
_atom_site_site_symmetry_order
_atom_site_calc_flag
_atom_site_refinement_flags_posn
_atom_site_refinement_flags_adp
C1 C 0.8039(4) 0.5546(3) 0.36559(17) 0.0137(4) Uani 1 1 d . .
C2 C 0.8445(4) 0.4948(3) 0.26245(17) 0.0154(4) Uani 1 1 d . .
H2 H 0.9796 0.5298 0.2317 0.018 Uiso 1 1 calc R U
C3 C 0.6838(4) 0.3832(3) 0.20544(17) 0.0144(4) Uani 1 1 d . .
H3 H 0.7103 0.3412 0.1351 0.017 Uiso 1 1 calc R U
C4 C 0.4841(4) 0.3314(3) 0.24922(16) 0.0116(4) Uani 1 1 d . .
C5 C 0.4472(4) 0.3944(3) 0.35231(16) 0.0138(4) Uani 1 1 d . .
H5 H 0.3113 0.3607 0.3829 0.017 Uiso 1 1 calc R U
C6 C 0.6072(4) 0.5061(3) 0.41100(17) 0.0148(4) Uani 1 1 d . .
H6 H 0.5813 0.5484 0.4814 0.018 Uiso 1 1 calc R U
C7 C 0.3115(3) 0.2064(5) 0.18705(13) 0.0129(3) Uani 1 1 d . .
H7 H 0.1748 0.1925 0.2287 0.016 Uiso 1 1 calc R U
C8 C 0.4239(4) 0.0335(3) 0.17539(16) 0.0136(4) Uani 1 1 d . .
H8 H 0.5541 0.0470 0.1297 0.016 Uiso 1 1 calc R U
C9 C 0.2425(4) -0.0909(3) 0.11572(17) 0.0145(4) Uani 1 1 d . .
H9A H 0.1043 -0.0950 0.1558 0.017 Uiso 1 1 calc R U
H9B H 0.1876 -0.0487 0.0396 0.017 Uiso 1 1 calc R U
C10 C 0.3389(4) -0.2686(3) 0.10816(17) 0.0164(6) Uani 1 1 d . .
H10A H 0.4880 -0.2653 0.0762 0.020 Uiso 1 1 calc R U
H10B H 0.3718 -0.3194 0.1833 0.020 Uiso 1 1 calc R U
C11 C 0.5293(6) -0.0338(3) 0.2897(2) 0.0330(7) Uani 1 1 d . .
H11A H 0.4023 -0.0570 0.3334 0.050 Uiso 1 1 calc R U
H11B H 0.6367 0.0506 0.3283 0.050 Uiso 1 1 calc R U
H11C H 0.6164 -0.1381 0.2807 0.050 Uiso 1 1 calc R U
O1 O 0.2288(3) 0.2826(2) 0.08073(13) 0.0181(3) Uani 1 1 d . .
O2 O 0.1669(3) -0.3674(2) 0.03867(13) 0.0186(3) Uani 1 1 d . .
Br1 Br 1.02276(3) 0.70573(4) 0.44722(2) 0.02066(7) Uani 1 1 d . .
H1O H 0.121(5) 0.228(5) 0.049(2) 0.033(8) Uiso 1 1 d . .
H5O H 0.190(6) -0.464(4) 0.048(3) 0.032(9) Uiso 1 1 d . .

loop_
_atom_site_aniso_label
_atom_site_aniso_U_11
_atom_site_aniso_U_22
_atom_site_aniso_U_33
_atom_site_aniso_U_23
_atom_site_aniso_U_13
_atom_site_aniso_U_12
C1 0.0119(10) 0.0094(9) 0.0173(9) -0.0015(7) -0.0062(8) -0.0001(8)
C2 0.0114(10) 0.0164(10) 0.0181(10) 0.0003(8) 0.0014(8) -0.0002(8)
C3 0.0172(11) 0.0134(10) 0.0124(9) -0.0027(8) 0.0016(8) 0.0021(9)
C4 0.0108(10) 0.0088(9) 0.0142(9) 0.0000(7) -0.0018(7) 0.0018(8)
C5 0.0138(10) 0.0119(10) 0.0158(9) 0.0005(8) 0.0022(8) 0.0007(8)
C6 0.0164(11) 0.0160(10) 0.0114(9) -0.0025(8) 0.0001(8) 0.0028(9)
C7 0.0129(8) 0.0110(7) 0.0138(7) -0.0018(13) -0.0016(6) -0.0023(14)
C8 0.0147(10) 0.0094(9) 0.0149(9) 0.0004(8) -0.0036(8) 0.0006(8)
C9 0.0149(10) 0.0100(10) 0.0172(9) -0.0016(8) -0.0026(8) 0.0002(8)
C10 0.0148(9) 0.0137(16) 0.0188(8) 0.0003(9) -0.0041(7) -0.0008(9)
C11 0.0507(18) 0.0135(11) 0.0260(13) 0.0010(10) -0.0234(12) -0.0015(12)
O1 0.0195(8) 0.0100(7) 0.0204(8) 0.0030(6) -0.0113(6) -0.0025(7)
O2 0.0209(9) 0.0066(7) 0.0247(8) -0.0022(6) -0.0087(7) 0.0002(7)
Br1 0.01553(10) 0.01815(10) 0.02560(10) -0.00769(12) -0.00585(7) -0.00187(12)

loop_
_atom_type_symbol
_atom_type_description
_atom_type_scat_dispersion_real
_atom_type_scat_dispersion_imag
_atom_type_scat_source
C C 0.0033 0.0016 'International Tables Vol C Tables 4.2.6.8 and 6.1.1.4'
H H 0.0000 0.0000 'International Tables Vol C Tables 4.2.6.8 and 6.1.1.4'
O O 0.0106 0.0060 'International Tables Vol C Tables 4.2.6.8 and 6.1.1.4'
Br Br -0.2901 2.4595 'International Tables Vol C Tables 4.2.6.8 and 6.1.1.4'

loop_
_geom_angle_atom_site_label_1
_geom_angle_atom_site_label_2
_geom_angle_atom_site_label_3
_geom_angle
C6 C1 C2 121.36(19)
C6 C1 Br1 118.75(16)
C2 C1 Br1 119.89(17)
C3 C2 C1 118.7(2)
C3 C2 H2 120.7
C1 C2 H2 120.7
C2 C3 C4 121.31(19)
C2 C3 H3 119.3
C4 C3 H3 119.3
C5 C4 C3 118.72(19)
C5 C4 C7 120.38(19)
C3 C4 C7 120.89(17)
C6 C5 C4 120.8(2)
C6 C5 H5 119.6
C4 C5 H5 119.6
C1 C6 C5 119.1(2)
C1 C6 H6 120.4
C5 C6 H6 120.4
O1 C7 C4 106.0(2)
O1 C7 C8 112.30(18)
C4 C7 C8 112.18(17)
O1 C7 H7 108.7
C4 C7 H7 108.7
C8 C7 H7 108.7
C11 C8 C7 110.12(17)
C11 C8 C9 110.78(18)
C7 C8 C9 110.71(17)
C11 C8 H8 108.4
C7 C8 H8 108.4
C9 C8 H8 108.4
C10 C9 C8 113.33(17)
C10 C9 H9A 108.9
C8 C9 H9A 108.9
C10 C9 H9B 108.9
C8 C9 H9B 108.9
H9A C9 H9B 107.7
O2 C10 C9 108.45(17)
O2 C10 H10A 110.0
C9 C10 H10A 110.0
O2 C10 H10B 110.0
C9 C10 H10B 110.0
H10A C10 H10B 108.4
C8 C11 H11A 109.5
C8 C11 H11B 109.5
H11A C11 H11B 109.5
C8 C11 H11C 109.5
H11A C11 H11C 109.5
H11B C11 H11C 109.5
C7 O1 H1O 110(2)
C10 O2 H5O 111(2)

loop_
_geom_bond_atom_site_label_1
_geom_bond_atom_site_label_2
_geom_bond_distance
C1 C6 1.382(3)
C1 C2 1.391(3)
C1 Br1 1.903(2)
C2 C3 1.386(3)
C2 H2 0.9500
C3 C4 1.394(3)
C3 H3 0.9500
C4 C5 1.393(3)
C4 C7 1.519(3)
C5 C6 1.392(3)
C5 H5 0.9500
C6 H6 0.9500
C7 O1 1.441(3)
C7 C8 1.529(4)
C7 H7 1.0000
C8 C11 1.526(3)
C8 C9 1.534(3)
C8 H8 1.0000
C9 C10 1.520(3)
C9 H9A 0.9900
C9 H9B 0.9900
C10 O2 1.432(3)
C10 H10A 0.9900
C10 H10B 0.9900
C11 H11A 0.9800
C11 H11B 0.9800
C11 H11C 0.9800
O1 H1O 0.81(3)
O2 H5O 0.78(3)

loop_
_geom_hbond_atom_site_label_D
_geom_hbond_atom_site_label_H
_geom_hbond_atom_site_label_A
_geom_hbond_distance_DH
_geom_hbond_distance_HA
_geom_hbond_distance_DA
_geom_hbond_angle_DHA
_geom_hbond_site_symmetry_A
O1 H1O O2 0.81(3) 1.98(3) 2.772(2) 170(4) 2
O2 H5O O1 0.78(3) 2.05(3) 2.832(2) 175(3) 1_545

loop_
_geom_torsion_atom_site_label_1
_geom_torsion_atom_site_label_2
_geom_torsion_atom_site_label_3
_geom_torsion_atom_site_label_4
_geom_torsion
C6 C1 C2 C3 -0.6(3)
Br1 C1 C2 C3 179.19(16)
C1 C2 C3 C4 0.3(3)
C2 C3 C4 C5 0.1(3)
C2 C3 C4 C7 -178.8(2)
C3 C4 C5 C6 -0.4(3)
C7 C4 C5 C6 178.6(2)
C2 C1 C6 C5 0.3(3)
Br1 C1 C6 C5 -179.43(16)
C4 C5 C6 C1 0.2(3)
C5 C4 C7 O1 122.3(2)
C3 C4 C7 O1 -58.8(3)
C5 C4 C7 C8 -114.8(2)
C3 C4 C7 C8 64.1(3)
O1 C7 C8 C11 174.6(2)
C4 C7 C8 C11 55.3(3)
O1 C7 C8 C9 -62.6(2)
C4 C7 C8 C9 178.12(17)
C11 C8 C9 C10 -53.8(3)
C7 C8 C9 C10 -176.23(19)
C8 C9 C10 O2 -172.37(17)
